data_7027449
loop_
_publ_author_name
'Co\,sar, Sultan'
'Janik, Matthias B. L.'
'Flock, Matthias'
'Freisinger, Eva'
'Farkas, Etelka'
'Lippert, Bernhard'

_publ_section_title
;
 Mono- and di-nuclear complexes of (trpy)MII (M = Pd, Pt) with the model 
 nucleobase 1-methylcytosine. Crystal structure and NMR solution studies
;
_journal_issue 14
_journal_name_full 'Journal of the Chemical Society, Dalton Transactions'
_journal_page_first 2329
_journal_paper_doi 10.1039/a902862e
_journal_year 1999
_chemical_formula_sum 'C20 H28 N8 O12 Pt'
_chemical_formula_weight 767.59
_chemical_name_systematic ?
_space_group_IT_number 9
_symmetry_cell_setting monoclinic
_symmetry_space_group_name_Hall 'C -2yc'
_symmetry_space_group_name_H-M 'C 1 c 1'
_atom_sites_solution_hydrogens geom
_atom_sites_solution_primary patterson
_atom_sites_solution_secondary difmap
_audit_creation_method SHELXL
_cell_angle_alpha 90.00
_cell_angle_beta 98.70(3)
_cell_angle_gamma 90.00
_cell_formula_units_Z 4
_cell_length_a 11.061(2)
_cell_length_b 9.993(2)
_cell_length_c 24.211(5)
_cell_measurement_reflns_used 8522
_cell_measurement_temperature 126(2)
_cell_measurement_theta_max 25.66
_cell_measurement_theta_min 2.76
_cell_volume 2645.3(9)
_computing_cell_refinement 'DENZO, SCALEPACK (Otwinowski, Minor, 1997)'
_computing_data_collection 'KappaCCD (Nonius BV, Netherlands)'
_computing_data_reduction 'DENZO, SCALEPACK (Otwinowski, Minor, 1997)'
_computing_molecular_graphics 'Siemens SHELXTL-PLUS(VMS)'
_computing_publication_material SHELXL-93
_computing_structure_refinement 'SHELXL-93 (Sheldrick, 1993)'
_computing_structure_solution 'SHELXS-86 (Sheldrick, 1990)'
_diffrn_ambient_temperature 126(2)
_diffrn_detector_area_resol_mean '19 vertical, 18 horizontal'
_diffrn_measurement_device Enraf-Nonius-KappaCCD
_diffrn_measurement_method
;
360 frames via \w-rotation (\D\w\=1\%) and two times 20s per frame
;
_diffrn_radiation_monochromator graphite
_diffrn_radiation_source 'fine-focus sealed tube'
_diffrn_radiation_type MoK\a
_diffrn_radiation_wavelength 0.71069
_diffrn_reflns_av_R_equivalents 0.0292
_diffrn_reflns_av_sigmaI/netI 0.0411
_diffrn_reflns_limit_h_max 13
_diffrn_reflns_limit_h_min -13
_diffrn_reflns_limit_k_max 12
_diffrn_reflns_limit_k_min -12
_diffrn_reflns_limit_l_max 29
_diffrn_reflns_limit_l_min -29
_diffrn_reflns_number 8522
_diffrn_reflns_theta_max 25.66
_diffrn_reflns_theta_min 2.76
_exptl_absorpt_coefficient_mu 5.382
_exptl_absorpt_correction_T_max 0.2545
_exptl_absorpt_correction_T_min 0.1739
_exptl_absorpt_correction_type SCALEPACK
_exptl_crystal_colour yellow
_exptl_crystal_density_diffrn 1.927
_exptl_crystal_description cube
_exptl_crystal_F_000 1512
_exptl_crystal_size_max 0.50
_exptl_crystal_size_mid 0.50
_exptl_crystal_size_min 0.35
_refine_diff_density_max 1.391
_refine_diff_density_min -0.952
_refine_diff_density_rms 0.098
_refine_ls_abs_structure_details 'Flack H D (1983), Acta Cryst. A39, 876-881'
_refine_ls_abs_structure_Flack 0.007(6)
_refine_ls_extinction_coef 0.00016(9)
_refine_ls_extinction_expression Fc^*^=kFc[1+0.001xFc^2^\l^3^/sin(2\q)]^-1/4^
_refine_ls_extinction_method SHELXL
_refine_ls_goodness_of_fit_all 1.042
_refine_ls_goodness_of_fit_obs 1.057
_refine_ls_hydrogen_treatment noref
_refine_ls_matrix_type full
_refine_ls_number_parameters 371
_refine_ls_number_reflns 4886
_refine_ls_number_restraints 2
_refine_ls_restrained_S_all 1.058
_refine_ls_restrained_S_obs 1.057
_refine_ls_R_factor_all 0.0252
_refine_ls_R_factor_obs 0.0238
_refine_ls_shift/esd_max -0.068
_refine_ls_shift/esd_mean 0.003
_refine_ls_structure_factor_coef Fsqd
_refine_ls_weighting_details 'w=1/[\s^2^(Fo^2^)+(0.0351P)^2^+0.0000P] where P=(Fo^2^+2Fc^2^)/3'
_refine_ls_weighting_scheme calc
_refine_ls_wR_factor_all 0.0592
_refine_ls_wR_factor_obs 0.0579
_reflns_number_observed 4699
_reflns_number_total 4890
_reflns_observed_criterion >2sigma(I)
_cod_data_source_file 902862Esup1.cif
_cod_data_source_block 3
_cod_depositor_comments
;
The following automatic conversions were performed:

'_refine_ls_weighting_scheme' value 'calc
w=1/[\s^2^(Fo^2^)+(0.0351P)^2^+0.0000P] where P=(Fo^2^+2Fc^2^)/3' was
changed to 'calc'. New tag '_refine_ls_weighting_details' was
created. The value of the new tag was set to
'w=1/[\s^2^(Fo^2^)+(0.0351P)^2^+0.0000P] where P=(Fo^2^+2Fc^2^)/3'.

Automatic conversion script
Id: cif_fix_values 3143 2015-03-26 13:38:13Z robertas 
;
_cod_original_sg_symbol_H-M Cc
_cod_database_code 7027449

loop_
_symmetry_equiv_pos_as_xyz
'x, y, z'
'x, -y, z+1/2'
'x+1/2, y+1/2, z'
'x+1/2, -y+1/2, z+1/2'

loop_
_atom_site_aniso_label
_atom_site_aniso_U_11
_atom_site_aniso_U_22
_atom_site_aniso_U_33
_atom_site_aniso_U_23
_atom_site_aniso_U_13
_atom_site_aniso_U_12
Pt1 0.01545(10) 0.01673(10) 0.01539(10) 0.00015(13) 0.00193(6) -0.00048(12)
N1 0.021(2) 0.027(2) 0.024(2) 0.006(2) 0.004(2) 0.004(2)
C1 0.036(3) 0.029(3) 0.029(3) 0.009(3) 0.002(2) 0.013(3)
C2 0.016(2) 0.026(3) 0.021(3) 0.005(2) 0.006(2) -0.001(2)
O2 0.027(2) 0.021(2) 0.027(2) 0.000(2) 0.0024(15) 0.0028(15)
N3 0.021(3) 0.022(2) 0.011(3) 0.001(2) 0.002(2) 0.000(2)
C4 0.015(3) 0.024(3) 0.024(3) 0.001(2) 0.007(2) -0.003(2)
N4 0.028(2) 0.022(2) 0.021(2) -0.002(2) 0.004(2) -0.001(2)
C5 0.034(4) 0.032(4) 0.017(3) -0.002(3) 0.004(3) -0.002(3)
C6 0.024(3) 0.035(4) 0.024(3) 0.003(3) 0.003(2) 0.001(3)
N11 0.021(2) 0.014(2) 0.023(2) 0.000(2) 0.003(2) 0.000(2)
C21 0.025(3) 0.011(2) 0.022(3) -0.001(2) 0.003(2) -0.002(2)
C31 0.015(2) 0.021(3) 0.032(3) 0.001(2) -0.001(2) -0.001(2)
C41 0.023(3) 0.022(3) 0.044(3) 0.006(3) 0.007(2) 0.002(2)
C51 0.021(3) 0.021(2) 0.032(3) 0.002(2) 0.009(2) 0.001(2)
C61 0.030(3) 0.013(2) 0.024(3) 0.001(2) 0.006(2) 0.000(2)
N12 0.011(3) 0.019(3) 0.009(3) 0.000(2) -0.007(2) 0.003(2)
C22 0.018(3) 0.011(2) 0.025(3) 0.001(2) -0.001(2) 0.001(2)
C32 0.020(3) 0.020(2) 0.028(3) -0.003(2) -0.005(2) 0.002(2)
C42 0.031(4) 0.018(4) 0.016(3) 0.004(2) 0.001(3) 0.002(2)
C52 0.028(3) 0.021(3) 0.022(3) 0.005(2) 0.004(2) 0.000(3)
C62 0.020(3) 0.016(2) 0.014(2) 0.002(2) 0.005(2) 0.001(2)
N13 0.017(2) 0.015(2) 0.023(2) -0.001(2) -0.001(2) 0.002(2)
C23 0.021(2) 0.011(2) 0.021(3) 0.000(2) 0.005(2) -0.002(2)
C33 0.020(3) 0.018(2) 0.021(3) -0.001(2) 0.000(2) 0.000(2)
C43 0.025(3) 0.017(3) 0.024(3) -0.001(2) 0.005(2) 0.004(2)
C53 0.017(3) 0.015(3) 0.033(3) 0.000(2) 0.002(2) 0.001(2)
C63 0.027(3) 0.014(2) 0.018(2) -0.003(2) 0.002(2) 0.002(2)
N10 0.027(2) 0.021(2) 0.030(3) -0.004(2) 0.008(2) 0.004(2)
O11 0.036(2) 0.033(2) 0.039(3) 0.002(2) 0.008(2) -0.002(2)
O12 0.042(2) 0.037(2) 0.018(2) -0.001(2) 0.001(2) 0.009(2)
O13 0.026(2) 0.026(2) 0.036(2) 0.001(2) -0.002(2) 0.003(2)
N20 0.028(2) 0.032(3) 0.027(3) -0.001(2) 0.006(2) -0.005(2)
O21 0.055(3) 0.036(3) 0.025(2) 0.011(2) -0.004(2) -0.015(2)
O22 0.034(2) 0.045(2) 0.016(2) 0.000(2) -0.004(2) -0.011(2)
O23 0.060(3) 0.034(3) 0.030(3) 0.001(2) -0.003(2) -0.023(2)
O1W 0.018(2) 0.031(2) 0.030(2) -0.001(2) 0.0060(14) -0.003(2)
O2W 0.044(2) 0.031(2) 0.054(3) 0.002(2) 0.018(2) -0.011(2)
O3W 0.025(2) 0.034(2) 0.039(2) -0.005(2) -0.001(2) -0.003(2)
O4W 0.040(3) 0.031(2) 0.033(2) 0.001(2) 0.007(2) -0.002(2)
O5W 0.041(2) 0.030(2) 0.034(2) 0.006(2) 0.000(2) -0.006(2)

loop_
_atom_site_label
_atom_site_type_symbol
_atom_site_fract_x
_atom_site_fract_y
_atom_site_fract_z
_atom_site_U_iso_or_equiv
_atom_site_thermal_displace_type
_atom_site_occupancy
_atom_site_calc_flag
Pt1 Pt 0.99974(2) 0.179137(13) 0.99992(2) 0.01590(7) Uani 1 d
N1 N 1.1590(4) 0.0116(4) 1.1540(2) 0.0238(9) Uani 1 d
C1 C 1.2147(5) -0.1217(6) 1.1699(2) 0.0319(13) Uani 1 d
C2 C 1.1141(4) 0.0320(5) 1.0988(2) 0.0207(10) Uani 1 d
O2 O 1.1179(3) -0.0552(3) 1.0633(2) 0.0253(8) Uani 1 d
N3 N 1.0646(8) 0.1579(6) 1.0836(3) 0.0181(14) Uani 1 d
C4 C 1.0542(5) 0.2525(5) 1.1230(2) 0.0206(11) Uani 1 d
N4 N 0.9974(4) 0.3668(5) 1.1081(2) 0.0240(9) Uani 1 d
C5 C 1.1031(7) 0.2290(7) 1.1798(3) 0.0277(13) Uani 1 d
C6 C 1.1543(5) 0.1075(7) 1.1930(2) 0.0277(14) Uani 1 d
N11 N 0.8245(4) 0.1327(4) 1.0047(2) 0.0196(9) Uani 1 d
C21 C 0.7525(4) 0.1285(5) 0.9530(2) 0.0196(10) Uani 1 d
C31 C 0.6287(4) 0.1031(5) 0.9486(2) 0.0232(11) Uani 1 d
C41 C 0.5757(5) 0.0855(5) 0.9968(3) 0.0295(12) Uani 1 d
C51 C 0.6487(4) 0.0959(5) 1.0484(2) 0.0241(11) Uani 1 d
C61 C 0.7732(5) 0.1186(5) 1.0507(2) 0.0221(11) Uani 1 d
N12 N 0.9364(7) 0.1864(4) 0.9207(3) 0.0136(15) Uani 1 d
C22 C 0.8174(5) 0.1539(5) 0.9052(2) 0.0184(11) Uani 1 d
C32 C 0.7707(5) 0.1493(5) 0.8489(2) 0.0236(11) Uani 1 d
C42 C 0.8494(7) 0.1789(5) 0.8110(3) 0.0220(15) Uani 1 d
C52 C 0.9694(6) 0.2128(6) 0.8277(2) 0.0236(11) Uani 1 d
C62 C 1.0128(5) 0.2168(5) 0.8847(2) 0.0163(10) Uani 1 d
N13 N 1.1535(3) 0.2368(4) 0.9704(2) 0.0190(9) Uani 1 d
C23 C 1.1379(4) 0.2481(5) 0.9131(2) 0.0174(10) Uani 1 d
C33 C 1.2314(5) 0.2891(5) 0.8859(2) 0.0201(10) Uani 1 d
C43 C 1.3450(5) 0.3222(4) 0.9171(3) 0.0221(12) Uani 1 d
C53 C 1.3596(5) 0.3145(4) 0.9748(3) 0.0217(12) Uani 1 d
C63 C 1.2618(5) 0.2691(5) 1.0001(2) 0.0198(10) Uani 1 d
N10 N 0.7072(4) 0.4601(4) 0.8694(2) 0.0255(10) Uani 1 d
O11 O 0.6345(4) 0.4240(4) 0.9010(2) 0.0355(10) Uani 1 d
O12 O 0.6722(4) 0.4856(4) 0.8189(2) 0.0326(9) Uani 1 d
O13 O 0.8200(3) 0.4713(4) 0.8893(2) 0.0303(9) Uani 1 d
N20 N 0.3976(4) 0.7290(5) 0.6465(2) 0.0289(10) Uani 1 d
O21 O 0.4047(5) 0.8326(4) 0.6181(2) 0.0395(12) Uani 1 d
O22 O 0.4418(4) 0.7262(4) 0.6966(2) 0.0326(9) Uani 1 d
O23 O 0.3452(5) 0.6272(5) 0.6240(2) 0.0422(11) Uani 1 d
O1W O 0.8229(3) 0.4458(4) 1.0107(2) 0.0261(8) Uani 1 d
O2W O 1.0477(4) 0.4739(4) 0.7201(2) 0.0417(10) Uani 1 d
O3W O 0.9686(3) 0.5807(4) 0.8134(2) 0.0333(9) Uani 1 d
O4W O 0.4320(4) 0.3465(4) 0.7937(2) 0.0344(10) Uani 1 d
O5W O 0.7872(4) 0.9280(4) 0.6970(2) 0.0354(9) Uani 1 d
H1A H 1.2396 -0.1144 1.2148 0.094 Uiso 1 d
H1B H 1.1630 -0.2010 1.1578 0.086 Uiso 1 d
H1C H 1.2775 -0.1474 1.1385 0.086 Uiso 1 d
H4A H 0.9800 0.3914 1.0726 0.050 Uiso 1 d
H4B H 1.0000 0.4314 1.1392 0.050 Uiso 1 d
H5 H 1.0800 0.3023 1.2107 0.050 Uiso 1 d
H6 H 1.1800 0.0865 1.2336 0.050 Uiso 1 d
H31 H 0.5800 0.0957 0.9081 0.050 Uiso 1 d
H41 H 0.5000 0.0750 0.9982 0.050 Uiso 1 d
H51 H 0.6200 0.0954 1.0874 0.050 Uiso 1 d
H61 H 0.8200 0.1306 1.0895 0.050 Uiso 1 d
H32 H 0.6800 0.1286 0.8336 0.050 Uiso 1 d
H42 H 0.8200 0.1690 0.7725 0.050 Uiso 1 d
H52 H 1.0200 0.2308 0.8042 0.050 Uiso 1 d
H33 H 1.2200 0.3096 0.8436 0.050 Uiso 1 d
H43 H 1.4200 0.3565 0.8923 0.050 Uiso 1 d
H53 H 1.4400 0.3583 1.0010 0.050 Uiso 1 d
H63 H 1.2600 0.2602 1.0385 0.050 Uiso 1 d
H4WA H 0.8200 0.4485 0.9718 0.050 Uiso 1 d
H4WB H 0.7600 0.4355 1.0204 0.050 Uiso 1 d

loop_
_atom_type_symbol
_atom_type_description
_atom_type_scat_dispersion_real
_atom_type_scat_dispersion_imag
_atom_type_scat_source
C C 0.0033 0.0016 'International Tables Vol C Tables 4.2.6.8 and 6.1.1.4'
H H 0.0000 0.0000 'International Tables Vol C Tables 4.2.6.8 and 6.1.1.4'
N N 0.0061 0.0033 'International Tables Vol C Tables 4.2.6.8 and 6.1.1.4'
O O 0.0106 0.0060 'International Tables Vol C Tables 4.2.6.8 and 6.1.1.4'
Pt Pt -1.7033 8.3905 'International Tables Vol C Tables 4.2.6.8 and 6.1.1.4'

loop_
_geom_angle_atom_site_label_1
_geom_angle_atom_site_label_2
_geom_angle_atom_site_label_3
_geom_angle
N12 Pt1 N11 81.9(3)
N12 Pt1 N13 80.7(3)
N11 Pt1 N13 162.4(2)
N12 Pt1 N3 176.2(2)
N11 Pt1 N3 96.6(3)
N13 Pt1 N3 101.0(3)
C6 N1 C2 122.0(5)
C6 N1 C1 120.6(4)
C2 N1 C1 117.5(4)
N1 C1 H1A 103.5(5)
N1 C1 H1B 116.0(5)
H1A C1 H1B 113.4(5)
N1 C1 H1C 107.4(4)
H1A C1 H1C 126.8(5)
H1B C1 H1C 90.3(5)
O2 C2 N1 122.1(5)
O2 C2 N3 120.5(5)
N1 C2 N3 117.5(5)
C4 N3 C2 120.8(7)
C4 N3 Pt1 124.5(5)
C2 N3 Pt1 114.6(5)
N4 C4 N3 119.6(5)
N4 C4 C5 120.1(5)
N3 C4 C5 120.3(6)
C4 N4 H4A 121.9(5)
C4 N4 H4B 113.4(4)
H4A N4 H4B 122.2(5)
C6 C5 C4 117.4(6)
C6 C5 H5 124.5(6)
C4 C5 H5 116.9(6)
N1 C6 C5 121.9(5)
N1 C6 H6 120.1(6)
C5 C6 H6 117.6(6)
C61 N11 C21 119.7(4)
C61 N11 Pt1 127.5(4)
C21 N11 Pt1 112.6(3)
N11 C21 C31 120.4(5)
N11 C21 C22 115.1(4)
C31 C21 C22 124.4(5)
C21 C31 C41 119.7(5)
C21 C31 H31 116.8(5)
C41 C31 H31 123.5(5)
C51 C41 C31 118.9(5)
C51 C41 H41 114.5(6)
C31 C41 H41 126.3(6)
C41 C51 C61 119.1(5)
C41 C51 H51 127.0(5)
C61 C51 H51 113.7(5)
N11 C61 C51 122.0(5)
N11 C61 H61 122.9(5)
C51 C61 H61 114.9(5)
C62 N12 C22 123.9(7)
C62 N12 Pt1 118.9(5)
C22 N12 Pt1 117.1(6)
N12 C22 C32 119.0(6)
N12 C22 C21 113.1(6)
C32 C22 C21 127.9(5)
C22 C32 C42 117.8(5)
C22 C32 H32 123.8(6)
C42 C32 H32 118.3(6)
C52 C42 C32 122.2(6)
C52 C42 H42 119.4(7)
C32 C42 H42 118.3(7)
C42 C52 C62 118.3(5)
C42 C52 H52 123.1(6)
C62 C52 H52 118.6(6)
N12 C62 C52 118.8(6)
N12 C62 C23 112.4(5)
C52 C62 C23 128.7(5)
C63 N13 C23 119.1(4)
C63 N13 Pt1 127.6(3)
C23 N13 Pt1 113.3(3)
C33 C23 N13 121.4(4)
C33 C23 C62 123.9(4)
N13 C23 C62 114.7(4)
C23 C33 C43 119.3(5)
C23 C33 H33 123.3(5)
C43 C33 H33 116.9(5)
C53 C43 C33 119.3(5)
C53 C43 H43 124.2(5)
C33 C43 H43 116.5(5)
C43 C53 C63 118.7(5)
C43 C53 H53 121.3(5)
C63 C53 H53 119.2(5)
N13 C63 C53 122.2(5)
N13 C63 H63 111.0(5)
C53 C63 H63 126.8(5)
O11 N10 O12 121.8(4)
O11 N10 O13 118.6(4)
O12 N10 O13 119.5(4)
O22 N20 O21 120.5(5)
O22 N20 O23 119.7(5)
O21 N20 O23 119.7(5)
H4WA O1W H4WB 114.4(4)

loop_
_geom_bond_atom_site_label_1
_geom_bond_atom_site_label_2
_geom_bond_distance
Pt1 N12 1.941(8)
Pt1 N11 2.014(4)
Pt1 N13 2.025(4)
Pt1 N3 2.056(8)
N1 C6 1.352(8)
N1 C2 1.367(6)
N1 C1 1.493(7)
C1 H1A 1.082(6)
C1 H1B 0.995(6)
C1 H1C 1.135(6)
C2 O2 1.229(6)
C2 N3 1.399(8)
N3 C4 1.360(9)
C4 N4 1.327(7)
C4 C5 1.419(8)
N4 H4A 0.887(4)
N4 H4B 0.989(4)
C5 C6 1.357(10)
C5 H5 1.104(7)
C6 H6 1.004(6)
N11 C61 1.330(7)
N11 C21 1.379(7)
C21 C31 1.380(7)
C21 C22 1.475(7)
C31 C41 1.394(8)
C31 H31 1.047(5)
C41 C51 1.386(8)
C41 H41 0.850(5)
C51 C61 1.389(7)
C51 H51 1.041(5)
C61 H61 1.009(5)
N12 C62 1.339(10)
N12 C22 1.352(10)
C22 C32 1.383(8)
C32 C42 1.390(9)
C32 H32 1.037(5)
C42 C52 1.370(10)
C42 H42 0.944(7)
C52 C62 1.392(8)
C52 H52 0.874(6)
C62 C23 1.483(7)
N13 C63 1.339(6)
N13 C23 1.377(6)
C23 C33 1.370(7)
C33 C43 1.405(8)
C33 H33 1.033(5)
C43 C53 1.383(9)
C43 H43 1.148(6)
C53 C63 1.397(8)
C53 H53 1.102(6)
C63 H63 0.938(5)
N10 O11 1.245(6)
N10 O12 1.252(6)
N10 O13 1.273(6)
N20 O22 1.237(6)
N20 O21 1.252(6)
N20 O23 1.254(7)
O1W H4WA 0.938(4)
O1W H4WB 0.774(3)

loop_
_geom_torsion_atom_site_label_1
_geom_torsion_atom_site_label_2
_geom_torsion_atom_site_label_3
_geom_torsion_atom_site_label_4
_geom_torsion
C6 N1 C2 O2 -179.8(5)
C1 N1 C2 O2 0.5(7)
C6 N1 C2 N3 1.3(7)
C1 N1 C2 N3 -178.5(5)
O2 C2 N3 C4 176.5(6)
N1 C2 N3 C4 -4.5(10)
O2 C2 N3 Pt1 0.9(8)
N1 C2 N3 Pt1 179.9(4)
N12 Pt1 N3 C4 -147.5(62)
N11 Pt1 N3 C4 -80.9(6)
N13 Pt1 N3 C4 97.6(6)
N12 Pt1 N3 C2 27.9(72)
N11 Pt1 N3 C2 94.5(5)
N13 Pt1 N3 C2 -87.0(5)
C2 N3 C4 N4 -174.2(6)
Pt1 N3 C4 N4 0.9(9)
C2 N3 C4 C5 5.5(10)
Pt1 N3 C4 C5 -179.3(5)
N4 C4 C5 C6 176.6(5)
N3 C4 C5 C6 -3.1(10)
C2 N1 C6 C5 1.0(8)
C1 N1 C6 C5 -179.3(5)
C4 C5 C6 N1 -0.1(9)
N12 Pt1 N11 C61 -173.3(4)
N13 Pt1 N11 C61 -164.7(5)
N3 Pt1 N11 C61 10.3(5)
N12 Pt1 N11 C21 0.5(3)
N13 Pt1 N11 C21 9.0(8)
N3 Pt1 N11 C21 -176.0(4)
C61 N11 C21 C31 -3.3(7)
Pt1 N11 C21 C31 -177.5(4)
C61 N11 C21 C22 176.1(4)
Pt1 N11 C21 C22 1.9(5)
N11 C21 C31 C41 1.9(8)
C22 C21 C31 C41 -177.5(5)
C21 C31 C41 C51 0.9(8)
C31 C41 C51 C61 -2.3(8)
C21 N11 C61 C51 1.8(7)
Pt1 N11 C61 C51 175.2(4)
C41 C51 C61 N11 1.0(8)
N11 Pt1 N12 C62 179.9(4)
N13 Pt1 N12 C62 2.5(4)
N3 Pt1 N12 C62 -113.0(66)
N11 Pt1 N12 C22 -3.0(4)
N13 Pt1 N12 C22 179.6(4)
N3 Pt1 N12 C22 64.1(69)
C62 N12 C22 C32 1.1(8)
Pt1 N12 C22 C32 -175.8(4)
C62 N12 C22 C21 -178.4(5)
Pt1 N12 C22 C21 4.7(6)
N11 C21 C22 N12 -4.2(7)
C31 C21 C22 N12 175.1(5)
N11 C21 C22 C32 176.4(5)
C31 C21 C22 C32 -4.3(8)
N12 C22 C32 C42 -0.2(7)
C21 C22 C32 C42 179.2(5)
C22 C32 C42 C52 -0.5(8)
C32 C42 C52 C62 0.2(8)
C22 N12 C62 C52 -1.3(8)
Pt1 N12 C62 C52 175.5(4)
C22 N12 C62 C23 -179.9(5)
Pt1 N12 C62 C23 -3.0(6)
C42 C52 C62 N12 0.6(8)
C42 C52 C62 C23 178.9(5)
N12 Pt1 N13 C63 175.4(4)
N11 Pt1 N13 C63 166.9(5)
N3 Pt1 N13 C63 -8.1(4)
N12 Pt1 N13 C23 -1.4(3)
N11 Pt1 N13 C23 -10.0(7)
N3 Pt1 N13 C23 175.1(3)
C63 N13 C23 C33 1.3(7)
Pt1 N13 C23 C33 178.4(4)
C63 N13 C23 C62 -176.8(4)
Pt1 N13 C23 C62 0.3(5)
N12 C62 C23 C33 -176.4(5)
C52 C62 C23 C33 5.2(9)
N12 C62 C23 N13 1.7(6)
C52 C62 C23 N13 -176.7(5)
N13 C23 C33 C43 -1.0(7)
C62 C23 C33 C43 177.0(5)
C23 C33 C43 C53 -0.9(7)
C33 C43 C53 C63 2.3(7)
C23 N13 C63 C53 0.2(7)
Pt1 N13 C63 C53 -176.5(3)
C43 C53 C63 N13 -2.0(7)
